data_4513637
loop_
_publ_author_name
'Fu, Ruibiao'
'Hu, Shengmin'
'Wu, Xintao'

_publ_section_title
;
 Two New Zinc Phosphonates with Triazine-Based Phosphonic Acids
;
_journal_issue 10
_journal_name_full 'Crystal Growth &amp; Design'
_journal_page_first 5021
_journal_paper_doi 10.1021/acs.cgd.5b00983
_journal_volume 15
_journal_year 2015
_chemical_formula_sum 'C14 H29 N7 O14 P2 Zn2'
_chemical_formula_weight 712.12
_chemical_name_systematic
; 
 ? 
;
_space_group_IT_number 62
_symmetry_cell_setting orthorhombic
_symmetry_space_group_name_Hall '-P 2ac 2n'
_symmetry_space_group_name_H-M 'P n m a'
_atom_sites_solution_hydrogens geom
_atom_sites_solution_primary direct
_atom_sites_solution_secondary difmap
_audit_creation_method SHELXL-97
_cell_angle_alpha 90.00
_cell_angle_beta 90.00
_cell_angle_gamma 90.00
_cell_formula_units_Z 4
_cell_length_a 15.444(8)
_cell_length_b 17.895(10)
_cell_length_c 8.979(5)
_cell_measurement_reflns_used 5606
_cell_measurement_temperature 293(2)
_cell_measurement_theta_max 27.4585
_cell_measurement_theta_min 2.5385
_cell_volume 2482(2)
_computing_cell_refinement 'CrystalClear (Rigaku Inc., 2008)'
_computing_data_collection 'CrystalClear (Rigaku Inc., 2008)'
_computing_data_reduction 'CrystalClear (Rigaku Inc., 2008)'
_computing_molecular_graphics 'Bruker SHELXTL'
_computing_publication_material 'Bruker SHELXTL'
_computing_structure_refinement 'SHELXL-97 (Sheldrick, 1997)'
_computing_structure_solution 'SHELXS-97 (Sheldrick, 1990)'
_diffrn_ambient_temperature 293(2)
_diffrn_measured_fraction_theta_full 0.997
_diffrn_measured_fraction_theta_max 0.997
_diffrn_measurement_device_type 'Mercury70 (2x2 bin mode)'
_diffrn_measurement_method '\w scans'
_diffrn_radiation_monochromator graphite
_diffrn_radiation_source 'fine-focus sealed tube'
_diffrn_radiation_type MoK\a
_diffrn_radiation_wavelength 0.71073
_diffrn_reflns_av_R_equivalents 0.0487
_diffrn_reflns_av_sigmaI/netI 0.0336
_diffrn_reflns_limit_h_max 19
_diffrn_reflns_limit_h_min -19
_diffrn_reflns_limit_k_max 23
_diffrn_reflns_limit_k_min -23
_diffrn_reflns_limit_l_max 11
_diffrn_reflns_limit_l_min -11
_diffrn_reflns_number 17881
_diffrn_reflns_theta_full 27.47
_diffrn_reflns_theta_max 27.47
_diffrn_reflns_theta_min 2.54
_exptl_absorpt_coefficient_mu 2.146
_exptl_absorpt_correction_T_max 1.0000
_exptl_absorpt_correction_T_min 0.8877
_exptl_absorpt_correction_type multi-scan
_exptl_absorpt_process_details 'CrystalClear (Rigaku Inc., 2008)'
_exptl_crystal_colour orange
_exptl_crystal_density_diffrn 1.906
_exptl_crystal_density_method 'not measured'
_exptl_crystal_description prism
_exptl_crystal_F_000 1456
_exptl_crystal_size_max 0.2000
_exptl_crystal_size_mid 0.1500
_exptl_crystal_size_min 0.1000
_refine_diff_density_max 1.042
_refine_diff_density_min -0.597
_refine_diff_density_rms 0.135
_refine_ls_extinction_method none
_refine_ls_goodness_of_fit_ref 1.195
_refine_ls_hydrogen_treatment mixed
_refine_ls_matrix_type full
_refine_ls_number_parameters 208
_refine_ls_number_reflns 2925
_refine_ls_number_restraints 0
_refine_ls_restrained_S_all 1.195
_refine_ls_R_factor_all 0.0697
_refine_ls_R_factor_gt 0.0617
_refine_ls_shift/su_max 0.001
_refine_ls_shift/su_mean 0.000
_refine_ls_structure_factor_coef Fsqd
_refine_ls_weighting_details 'calc w=1/[\s^2^(Fo^2^)+(0.0492P)^2^+16.0641P] where P=(Fo^2^+2Fc^2^)/3'
_refine_ls_weighting_scheme calc
_refine_ls_wR_factor_gt 0.1548
_refine_ls_wR_factor_ref 0.1594
_reflns_number_gt 2563
_reflns_number_total 2925
_reflns_threshold_expression >2sigma(I)
_cod_data_source_file cg5b00983_si_001.cif
_cod_data_source_block 2
_cod_depositor_comments
;
The following automatic conversions were performed:

'_exptl_absorpt_correction_type' value 'Multi-scan' changed to
'multi-scan' according to
/usr/data/users/saulius/crontab/automatic-downloads/rss-feeds/ACS/lib/dictionaries/cif_core.dic
dictionary named 'cif_core.dic' version 2.4.2 from 2011-04-26.

Automatic conversion script
Id: cif_fix_values 3271 2015-04-21 07:52:19Z andrius 

 Adding full bibliography for 4513636--4513637.cif.
;
_cod_original_sg_symbol_H-M Pnma
_cod_database_code 4513637

loop_
_symmetry_equiv_pos_as_xyz
'x, y, z'
'-x+1/2, -y, z+1/2'
'-x, y+1/2, -z'
'x+1/2, -y+1/2, -z+1/2'
'-x, -y, -z'
'x-1/2, y, -z-1/2'
'x, -y-1/2, z'
'-x-1/2, y-1/2, z-1/2'

loop_
_atom_site_label
_atom_site_type_symbol
_atom_site_fract_x
_atom_site_fract_y
_atom_site_fract_z
_atom_site_U_iso_or_equiv
_atom_site_adp_type
_atom_site_occupancy
_atom_site_symmetry_multiplicity
_atom_site_calc_flag
_atom_site_refinement_flags
Zn1 Zn 0.08578(4) 0.39508(3) 0.05717(7) 0.0234(2) Uani 1 1 d .
P1 P -0.01326(9) 0.51468(7) 0.23076(14) 0.0230(3) Uani 1 1 d .
O1 O 0.0738(2) 0.4800(2) 0.1954(5) 0.0362(10) Uani 1 1 d .
O2 O -0.0355(3) 0.5807(2) 0.1351(4) 0.0331(9) Uani 1 1 d .
O3 O -0.0191(3) 0.5375(2) 0.3934(4) 0.0396(10) Uani 1 1 d .
O4 O -0.2913(2) 0.3921(2) 0.4970(5) 0.0368(10) Uani 1 1 d .
O5 O -0.2718(3) 0.3595(3) 0.2627(6) 0.0458(11) Uani 1 1 d .
O6 O 0.0954(4) 0.2500 -0.0049(6) 0.0303(12) Uani 1 2 d S
O7 O 0.2286(4) 0.5623(4) 0.2168(7) 0.0683(16) Uani 1 1 d .
O8 O 0.4874(9) 0.7500 0.1629(16) 0.141(6) Uani 1 2 d S
N1 N -0.0919(3) 0.3781(2) 0.2901(5) 0.0258(9) Uani 1 1 d .
N2 N 0.0041(3) 0.3163(2) 0.1368(5) 0.0245(9) Uani 1 1 d .
N3 N -0.0848(4) 0.2500 0.3050(7) 0.0218(12) Uani 1 2 d S
N4 N 0.2128(8) 0.7500 0.0575(14) 0.092(4) Uani 1 2 d S
N5 N 0.3854(11) 0.7174(7) 0.1700(14) 0.055(3) Uani 0.50 1 d P
C1 C -0.0949(3) 0.4440(3) 0.1932(6) 0.0251(10) Uani 1 1 d .
H1 H -0.1515 0.4669 0.2024 0.030 Uiso 1 1 calc R
H2 H -0.0885 0.4276 0.0908 0.030 Uiso 1 1 calc R
C2 C -0.1479(3) 0.3801(3) 0.4189(6) 0.0264(11) Uani 1 1 d .
H3 H -0.1365 0.4259 0.4733 0.032 Uiso 1 1 calc R
H4 H -0.1328 0.3387 0.4836 0.032 Uiso 1 1 calc R
C3 C -0.2434(4) 0.3760(3) 0.3860(7) 0.0291(11) Uani 1 1 d .
C4 C -0.0563(3) 0.3129(3) 0.2447(6) 0.0221(10) Uani 1 1 d .
C5 C 0.0366(5) 0.2500 0.0871(8) 0.0217(14) Uani 1 2 d S
C6 C 0.2695(8) 0.6726(7) 0.0114(12) 0.033(2) Uani 0.50 1 d P
C7 C 0.3650(10) 0.6883(10) 0.0102(16) 0.055(4) Uani 0.50 1 d P
C8 C 0.2419(8) 0.7500 0.2149(13) 0.070(4) Uani 1 2 d S
C9 C 0.3320(8) 0.7168(7) 0.2147(14) 0.033(3) Uani 0.50 1 d P
C10 C 0.3804(11) 0.6316(9) -0.0215(16) 0.061(5) Uani 0.50 1 d P

loop_
_atom_site_aniso_label
_atom_site_aniso_U_11
_atom_site_aniso_U_22
_atom_site_aniso_U_33
_atom_site_aniso_U_23
_atom_site_aniso_U_13
_atom_site_aniso_U_12
Zn1 0.0223(3) 0.0241(3) 0.0238(3) 0.0039(2) 0.0011(2) -0.0010(2)
P1 0.0277(7) 0.0221(6) 0.0194(6) 0.0005(5) -0.0023(5) 0.0011(5)
O1 0.0260(19) 0.035(2) 0.047(2) -0.0107(19) -0.0082(18) 0.0033(17)
O2 0.044(2) 0.0252(18) 0.030(2) 0.0074(16) -0.0116(18) -0.0012(17)
O3 0.064(3) 0.034(2) 0.0214(19) -0.0036(17) -0.001(2) -0.001(2)
O4 0.025(2) 0.040(2) 0.045(2) 0.000(2) 0.0080(18) 0.0015(17)
O5 0.035(2) 0.054(3) 0.048(3) -0.006(2) -0.015(2) -0.001(2)
O6 0.032(3) 0.028(3) 0.031(3) 0.000 0.014(2) 0.000
O7 0.067(4) 0.072(4) 0.066(4) -0.004(3) 0.001(3) -0.024(3)
O8 0.111(10) 0.212(17) 0.102(10) 0.000 0.014(8) 0.000
N1 0.028(2) 0.0197(19) 0.030(2) 0.0028(17) 0.0059(19) 0.0044(17)
N2 0.029(2) 0.0172(19) 0.027(2) 0.0017(17) 0.0089(18) -0.0003(17)
N3 0.019(3) 0.020(3) 0.027(3) 0.000 0.005(2) 0.000
N4 0.074(8) 0.134(12) 0.068(7) 0.000 -0.021(6) 0.000
N5 0.083(10) 0.048(6) 0.034(6) -0.002(5) -0.023(7) 0.001(7)
C1 0.023(2) 0.024(2) 0.028(3) 0.001(2) 0.002(2) 0.003(2)
C2 0.022(2) 0.030(3) 0.028(3) -0.005(2) 0.002(2) 0.001(2)
C3 0.024(3) 0.028(3) 0.035(3) 0.001(2) 0.004(2) 0.000(2)
C4 0.022(2) 0.025(2) 0.019(2) 0.001(2) 0.0019(19) 0.0019(19)
C5 0.024(3) 0.018(3) 0.023(3) 0.000 0.003(3) 0.000
C6 0.042(6) 0.039(6) 0.018(5) -0.004(5) -0.003(5) -0.017(5)
C7 0.045(8) 0.087(12) 0.034(7) 0.003(8) -0.008(6) -0.014(8)
C8 0.049(6) 0.121(12) 0.039(6) 0.000 0.001(5) 0.000
C9 0.027(6) 0.043(6) 0.028(6) -0.001(5) 0.007(5) -0.002(5)
C10 0.080(11) 0.060(9) 0.042(8) -0.036(7) -0.032(8) 0.053(9)

loop_
_atom_type_symbol
_atom_type_description
_atom_type_scat_dispersion_real
_atom_type_scat_dispersion_imag
_atom_type_scat_source
C C 0.0033 0.0016 'International Tables Vol C Tables 4.2.6.8 and 6.1.1.4'
H H 0.0000 0.0000 'International Tables Vol C Tables 4.2.6.8 and 6.1.1.4'
N N 0.0061 0.0033 'International Tables Vol C Tables 4.2.6.8 and 6.1.1.4'
O O 0.0106 0.0060 'International Tables Vol C Tables 4.2.6.8 and 6.1.1.4'
P P 0.1023 0.0942 'International Tables Vol C Tables 4.2.6.8 and 6.1.1.4'
Zn Zn 0.2839 1.4301 'International Tables Vol C Tables 4.2.6.8 and 6.1.1.4'

loop_
_geom_angle_atom_site_label_1
_geom_angle_atom_site_label_2
_geom_angle_atom_site_label_3
_geom_angle
_geom_angle_site_symmetry_1
_geom_angle_site_symmetry_3
O2 Zn1 O4 99.95(19) 5_565 6_656
O2 Zn1 O1 110.47(18) 5_565 .
O4 Zn1 O1 105.57(17) 6_656 .
O2 Zn1 N2 102.75(18) 5_565 .
O4 Zn1 N2 132.29(18) 6_656 .
O1 Zn1 N2 104.82(18) . .
O2 P1 O1 113.9(3) . .
O2 P1 O3 109.0(2) . .
O1 P1 O3 111.4(3) . .
O2 P1 C1 106.4(2) . .
O1 P1 C1 107.0(2) . .
O3 P1 C1 109.0(3) . .
P1 O1 Zn1 122.1(2) . .
P1 O2 Zn1 140.9(3) . 5_565
C3 O4 Zn1 112.0(4) . 6_556
N5 O8 N5 40.6(10) . 7_575
C4 N1 C2 120.4(4) . .
C4 N1 C1 121.8(4) . .
C2 N1 C1 115.9(4) . .
C4 N2 C5 116.8(4) . .
C4 N2 Zn1 136.0(3) . .
C5 N2 Zn1 105.1(3) . .
C4 N3 C4 116.4(6) 7_565 .
C8 N4 C6 94.4(7) . 7_575
C8 N4 C6 94.4(7) . .
C6 N4 C6 110.0(11) 7_575 .
C9 N5 N5 90.6(12) . 7_575
C9 N5 C9 52.7(14) . 7_575
N5 N5 C9 37.9(6) 7_575 7_575
C9 N5 C7 102.7(15) . .
N5 N5 C7 109.5(8) 7_575 .
C9 N5 C7 113.6(12) 7_575 .
C9 N5 O8 149.6(15) . .
N5 N5 O8 69.7(5) 7_575 .
C9 N5 O8 104.7(8) 7_575 .
C7 N5 O8 105.7(12) . .
N1 C1 P1 115.4(4) . .
N1 C2 C3 115.3(5) . .
O5 C3 O4 123.5(5) . .
O5 C3 C2 122.6(5) . .
O4 C3 C2 113.8(5) . .
N3 C4 N2 124.3(5) . .
N3 C4 N1 118.3(4) . .
N2 C4 N1 117.3(4) . .
O6 C5 N2 119.5(3) . 7_565
O6 C5 N2 119.5(3) . .
N2 C5 N2 121.0(6) 7_565 .
C7 C6 N4 111.0(11) . .
C7 C6 C10 34.9(9) . .
N4 C6 C10 145.9(9) . .
C10 C7 C6 92.4(16) . .
C10 C7 N5 120.8(16) . .
C6 C7 N5 104.7(12) . .
C10 C7 C9 123.0(16) . .
C6 C7 C9 77.8(9) . .
N5 C7 C9 26.9(7) . .
N4 C8 C9 106.1(10) . .
N4 C8 C9 106.1(10) . 7_575
C9 C8 C9 46.2(10) . 7_575
N5 C9 C9 89.4(12) . 7_575
N5 C9 N5 51.5(14) . 7_575
C9 C9 N5 37.9(6) 7_575 7_575
N5 C9 C8 145.4(16) . .
C9 C9 C8 66.9(5) 7_575 .
N5 C9 C8 101.5(9) 7_575 .
N5 C9 C7 50.4(11) . .
C9 C9 C7 105.0(7) 7_575 .
N5 C9 C7 79.1(8) 7_575 .
C8 C9 C7 109.9(9) . .
C7 C10 C6 52.7(11) . .

loop_
_geom_bond_atom_site_label_1
_geom_bond_atom_site_label_2
_geom_bond_distance
_geom_bond_site_symmetry_2
Zn1 O2 1.942(4) 5_565
Zn1 O4 1.961(4) 6_656
Zn1 O1 1.971(4) .
Zn1 N2 2.022(4) .
P1 O2 1.500(4) .
P1 O1 1.514(4) .
P1 O3 1.519(4) .
P1 C1 1.817(5) .
O2 Zn1 1.942(4) 5_565
O4 C3 1.274(7) .
O4 Zn1 1.961(4) 6_556
O5 C3 1.227(7) .
O6 C5 1.227(9) .
O8 N5 1.68(2) .
O8 N5 1.68(2) 7_575
N1 C4 1.354(6) .
N1 C2 1.444(7) .
N1 C1 1.466(6) .
N2 C4 1.346(6) .
N2 C5 1.364(5) .
N3 C4 1.324(6) 7_565
N3 C4 1.324(6) .
N4 C8 1.484(16) .
N4 C6 1.690(15) 7_575
N4 C6 1.690(15) .
N5 C9 0.916(17) .
N5 N5 1.17(2) 7_575
N5 C9 1.492(16) 7_575
N5 C7 1.558(18) .
C2 C3 1.506(7) .
C5 N2 1.364(5) 7_565
C6 C7 1.502(18) .
C6 C10 1.89(2) .
C7 C10 1.08(2) .
C7 C9 1.97(2) .
C8 C9 1.513(16) .
C8 C9 1.513(16) 7_575
C9 C9 1.19(3) 7_575
C9 N5 1.492(16) 7_575
